data_4325163
loop_
_publ_author_name
'B. Nisar Ahamed'
'M. Arunachalam'
'Pradyut Ghosh'

_publ_section_title
;
 Mercaptothiazolinyl Functionalized Hexapodal and Tripodal Receptors on
 Benzene Platform: Formation of Silver Ion Assisted Hexanuclear
 Metallocage vs Metal-Organic Polymer
;
_journal_name_full 'Inorganic Chemistry'
_journal_page_first 4772
_journal_page_last 4780
_journal_paper_doi 10.1021/ic102363y
_journal_volume 50
_journal_year 2011
_chemical_formula_sum 'C30 H36 N6 S12'
_chemical_formula_weight 865.37
_chemical_name_systematic
; 
 ? 
;
_space_group_IT_number 2
_symmetry_cell_setting triclinic
_symmetry_space_group_name_Hall '-P 1'
_symmetry_space_group_name_H-M 'P -1'
_atom_sites_solution_hydrogens geom
_atom_sites_solution_primary direct
_atom_sites_solution_secondary difmap
_audit_creation_method SHELXL-97
_cell_angle_alpha 71.163(9)
_cell_angle_beta 77.511(9)
_cell_angle_gamma 84.535(9)
_cell_formula_units_Z 1
_cell_length_a 9.524(4)
_cell_length_b 10.240(4)
_cell_length_c 10.575(4)
_cell_measurement_temperature 100(2)
_cell_volume 952.6(7)
_computing_cell_refinement 'Bruker SMART'
_computing_data_collection 'Bruker SMART'
_computing_data_reduction 'Bruker SAINT'
_computing_molecular_graphics PLATON
_computing_publication_material 'MERCURY 2.2'
_computing_structure_refinement 'SHELXL-97 (Sheldrick, 1997)'
_computing_structure_solution 'SHELXS-97 (Sheldrick, 1990)'
_diffrn_ambient_temperature 100(2)
_diffrn_measured_fraction_theta_full 0.996
_diffrn_measured_fraction_theta_max 0.996
_diffrn_radiation_monochromator graphite
_diffrn_radiation_source 'fine-focus sealed tube'
_diffrn_radiation_type MoK\a
_diffrn_radiation_wavelength 0.71073
_diffrn_reflns_av_R_equivalents 0.0466
_diffrn_reflns_av_sigmaI/netI 0.0586
_diffrn_reflns_limit_h_max 11
_diffrn_reflns_limit_h_min -11
_diffrn_reflns_limit_k_max 12
_diffrn_reflns_limit_k_min -12
_diffrn_reflns_limit_l_max 12
_diffrn_reflns_limit_l_min -11
_diffrn_reflns_number 8790
_diffrn_reflns_theta_full 24.99
_diffrn_reflns_theta_max 24.99
_diffrn_reflns_theta_min 2.08
_exptl_absorpt_coefficient_mu 0.721
_exptl_absorpt_correction_T_max 0.9928
_exptl_absorpt_correction_T_min 0.8995
_exptl_absorpt_correction_type multi-scan
_exptl_absorpt_process_details SADABS
_exptl_crystal_colour COLORLESS
_exptl_crystal_density_diffrn 1.509
_exptl_crystal_description BLOCK
_exptl_crystal_F_000 450
_exptl_crystal_size_max 0.15
_exptl_crystal_size_mid 0.05
_exptl_crystal_size_min 0.01
_refine_diff_density_max 0.599
_refine_diff_density_min -0.342
_refine_diff_density_rms 0.075
_refine_ls_extinction_method none
_refine_ls_goodness_of_fit_ref 1.094
_refine_ls_hydrogen_treatment contsr
_refine_ls_matrix_type full
_refine_ls_number_parameters 217
_refine_ls_number_reflns 3338
_refine_ls_number_restraints 0
_refine_ls_restrained_S_all 1.094
_refine_ls_R_factor_all 0.0576
_refine_ls_R_factor_gt 0.0427
_refine_ls_shift/su_max 0.000
_refine_ls_shift/su_mean 0.000
_refine_ls_structure_factor_coef Fsqd
_refine_ls_weighting_details 'calc w=1/[\s^2^(Fo^2^)+(0.0434P)^2^+0.1899P] where P=(Fo^2^+2Fc^2^)/3'
_refine_ls_weighting_scheme calc
_refine_ls_wR_factor_gt 0.0995
_refine_ls_wR_factor_ref 0.1054
_reflns_number_gt 2561
_reflns_number_total 3338
_reflns_threshold_expression >2sigma(I)
_cod_data_source_file ic102363y_si_002_1.cif
_cod_data_source_block HexapodalReceptorL1
_cod_original_cell_volume 952.5(7)
_cod_original_sg_symbol_H-M 'P -1 '
_cod_database_code 4325163

loop_
_symmetry_equiv_pos_as_xyz
'x, y, z'
'-x, -y, -z'

loop_
_atom_site_label
_atom_site_type_symbol
_atom_site_fract_x
_atom_site_fract_y
_atom_site_fract_z
_atom_site_U_iso_or_equiv
_atom_site_adp_type
_atom_site_occupancy
_atom_site_symmetry_multiplicity
_atom_site_calc_flag
_atom_site_refinement_flags
C2 C 0.7458(4) 0.1012(4) 0.6109(4) 0.0432(10) Uani 1 1 d .
H2A H 0.8156 0.0921 0.5323 0.052 Uiso 1 1 calc R
H2B H 0.7900 0.0674 0.6903 0.052 Uiso 1 1 calc R
C3 C 0.6122(3) 0.0188(3) 0.6319(3) 0.0268(8) Uani 1 1 d .
H3A H 0.6303 -0.0364 0.5705 0.032 Uiso 1 1 calc R
H3B H 0.5929 -0.0435 0.7245 0.032 Uiso 1 1 calc R
C5 C 0.5120(3) 0.2355(3) 0.5854(3) 0.0225(7) Uani 1 1 d .
C7 C 0.2237(3) 0.2872(3) 0.5654(3) 0.0257(7) Uani 1 1 d .
H7A H 0.2432 0.2369 0.4996 0.031 Uiso 1 1 calc R
H7B H 0.1926 0.2224 0.6553 0.031 Uiso 1 1 calc R
C8 C 0.1081(3) 0.3983(3) 0.5313(3) 0.0213(7) Uani 1 1 d .
C9 C 0.0960(3) 0.4638(3) 0.3951(3) 0.0212(7) Uani 1 1 d .
C10 C -0.0142(3) 0.5635(3) 0.3632(3) 0.0204(7) Uani 1 1 d .
C11 C -0.0328(3) 0.6262(3) 0.2169(3) 0.0240(7) Uani 1 1 d .
H11A H -0.1341 0.6463 0.2151 0.029 Uiso 1 1 calc R
H11B H 0.0006 0.5603 0.1678 0.029 Uiso 1 1 calc R
C13 C 0.1506(3) 0.7587(3) -0.0239(3) 0.0269(8) Uani 1 1 d .
C15 C 0.3279(5) 0.7844(4) -0.2415(4) 0.0534(11) Uani 1 1 d .
H15A H 0.3360 0.8264 -0.3391 0.064 Uiso 1 1 calc R
H15B H 0.4235 0.7581 -0.2223 0.064 Uiso 1 1 calc R
C16 C 0.2342(4) 0.6607(4) -0.1904(3) 0.0378(9) Uani 1 1 d .
H16A H 0.1665 0.6712 -0.2499 0.045 Uiso 1 1 calc R
H16B H 0.2933 0.5783 -0.1916 0.045 Uiso 1 1 calc R
C18 C 0.2053(3) 0.4312(3) 0.2812(3) 0.0249(7) Uani 1 1 d .
H18A H 0.2982 0.4094 0.3076 0.030 Uiso 1 1 calc R
H18B H 0.2153 0.5109 0.1998 0.030 Uiso 1 1 calc R
C20 C 0.2818(4) 0.2795(3) 0.1066(3) 0.0278(8) Uani 1 1 d .
C22 C 0.4528(4) 0.1833(4) -0.0581(4) 0.0422(10) Uani 1 1 d .
H22A H 0.5145 0.1151 -0.0071 0.051 Uiso 1 1 calc R
H22B H 0.4691 0.1782 -0.1502 0.051 Uiso 1 1 calc R
C23 C 0.4812(4) 0.3273(4) -0.0593(4) 0.0379(9) Uani 1 1 d .
H23A H 0.5820 0.3341 -0.0588 0.046 Uiso 1 1 calc R
H23B H 0.4590 0.3951 -0.1412 0.046 Uiso 1 1 calc R
N4 N 0.4851(3) 0.1106(3) 0.6066(3) 0.0243(6) Uani 1 1 d .
N17 N 0.1547(3) 0.6455(3) -0.0499(3) 0.0311(7) Uani 1 1 d .
N24 N 0.3907(3) 0.3549(3) 0.0623(3) 0.0310(7) Uani 1 1 d .
S1 S 0.68805(9) 0.27975(9) 0.58436(10) 0.0327(2) Uani 1 1 d .
S6 S 0.38526(8) 0.37367(8) 0.56006(9) 0.0286(2) Uani 1 1 d .
S12 S 0.06816(9) 0.78617(9) 0.13160(8) 0.0296(2) Uani 1 1 d .
S14 S 0.23971(10) 0.90402(9) -0.15094(9) 0.0375(3) Uani 1 1 d .
S19 S 0.14570(9) 0.28395(9) 0.24561(9) 0.0292(2) Uani 1 1 d .
S21 S 0.26454(10) 0.15567(9) 0.02432(9) 0.0360(2) Uani 1 1 d .

loop_
_atom_site_aniso_label
_atom_site_aniso_U_11
_atom_site_aniso_U_22
_atom_site_aniso_U_33
_atom_site_aniso_U_23
_atom_site_aniso_U_13
_atom_site_aniso_U_12
C2 0.031(2) 0.028(2) 0.068(3) -0.0113(19) -0.0139(19) 0.0087(16)
C3 0.0277(18) 0.0219(17) 0.0343(19) -0.0116(15) -0.0120(15) 0.0058(14)
C5 0.0213(17) 0.0259(18) 0.0195(16) -0.0075(14) -0.0034(13) 0.0039(14)
C7 0.0204(17) 0.0246(18) 0.0315(18) -0.0080(15) -0.0053(14) -0.0003(14)
C8 0.0162(16) 0.0198(16) 0.0288(18) -0.0095(14) -0.0028(13) -0.0014(13)
C9 0.0194(16) 0.0201(17) 0.0252(17) -0.0097(14) -0.0005(13) -0.0053(13)
C10 0.0183(16) 0.0186(16) 0.0236(17) -0.0061(13) -0.0033(13) -0.0010(13)
C11 0.0214(17) 0.0230(17) 0.0263(18) -0.0067(14) -0.0033(14) -0.0014(13)
C13 0.0234(18) 0.0293(19) 0.0247(18) -0.0032(15) -0.0057(14) -0.0016(14)
C15 0.061(3) 0.062(3) 0.037(2) -0.022(2) 0.010(2) -0.020(2)
C16 0.035(2) 0.044(2) 0.031(2) -0.0117(17) 0.0002(16) 0.0009(17)
C18 0.0223(17) 0.0252(18) 0.0278(18) -0.0116(14) -0.0019(14) 0.0011(14)
C20 0.0298(19) 0.0257(18) 0.0301(19) -0.0109(15) -0.0117(15) 0.0098(15)
C22 0.051(2) 0.047(2) 0.029(2) -0.0175(18) -0.0024(18) 0.0100(19)
C23 0.040(2) 0.037(2) 0.032(2) -0.0136(17) 0.0017(17) 0.0070(17)
N4 0.0243(15) 0.0216(15) 0.0278(15) -0.0088(12) -0.0056(12) 0.0017(11)
N17 0.0320(16) 0.0312(17) 0.0299(16) -0.0106(13) -0.0042(13) 0.0001(13)
N24 0.0323(17) 0.0295(16) 0.0307(16) -0.0135(13) 0.0003(13) 0.0016(13)
S1 0.0226(5) 0.0259(5) 0.0511(6) -0.0117(4) -0.0123(4) 0.0032(4)
S6 0.0203(4) 0.0217(4) 0.0430(5) -0.0096(4) -0.0067(4) 0.0032(3)
S12 0.0344(5) 0.0266(5) 0.0256(5) -0.0071(4) -0.0011(4) -0.0048(4)
S14 0.0442(6) 0.0328(5) 0.0292(5) -0.0047(4) 0.0016(4) -0.0083(4)
S19 0.0268(5) 0.0286(5) 0.0335(5) -0.0149(4) -0.0005(4) -0.0002(4)
S21 0.0445(6) 0.0364(5) 0.0353(5) -0.0199(4) -0.0138(4) 0.0047(4)

loop_
_atom_type_symbol
_atom_type_description
_atom_type_scat_dispersion_real
_atom_type_scat_dispersion_imag
_atom_type_scat_source
C C 0.0033 0.0016 'International Tables Vol C Tables 4.2.6.8 and 6.1.1.4'
H H 0.0000 0.0000 'International Tables Vol C Tables 4.2.6.8 and 6.1.1.4'
N N 0.0061 0.0033 'International Tables Vol C Tables 4.2.6.8 and 6.1.1.4'
S S 0.1246 0.1234 'International Tables Vol C Tables 4.2.6.8 and 6.1.1.4'

loop_
_geom_angle_atom_site_label_1
_geom_angle_atom_site_label_2
_geom_angle_atom_site_label_3
_geom_angle
_geom_angle_site_symmetry_1
_geom_angle_site_symmetry_3
C3 C2 S1 107.4(2) . .
C3 C2 H2A 110.2 . .
S1 C2 H2A 110.2 . .
C3 C2 H2B 110.2 . .
S1 C2 H2B 110.2 . .
H2A C2 H2B 108.5 . .
N4 C3 C2 111.5(3) . .
N4 C3 H3A 109.3 . .
C2 C3 H3A 109.3 . .
N4 C3 H3B 109.3 . .
C2 C3 H3B 109.3 . .
H3A C3 H3B 108.0 . .
N4 C5 S6 125.0(2) . .
N4 C5 S1 119.5(2) . .
S6 C5 S1 115.47(18) . .
C8 C7 S6 107.2(2) . .
C8 C7 H7A 110.3 . .
S6 C7 H7A 110.3 . .
C8 C7 H7B 110.3 . .
S6 C7 H7B 110.3 . .
H7A C7 H7B 108.5 . .
C9 C8 C10 120.1(3) . 2_566
C9 C8 C7 120.2(3) . .
C10 C8 C7 119.7(3) 2_566 .
C8 C9 C10 120.4(3) . .
C8 C9 C18 119.9(3) . .
C10 C9 C18 119.6(3) . .
C8 C10 C9 119.4(3) 2_566 .
C8 C10 C11 120.6(3) 2_566 .
C9 C10 C11 120.0(3) . .
C10 C11 S12 111.4(2) . .
C10 C11 H11A 109.3 . .
S12 C11 H11A 109.3 . .
C10 C11 H11B 109.3 . .
S12 C11 H11B 109.3 . .
H11A C11 H11B 108.0 . .
N17 C13 S12 125.6(3) . .
N17 C13 S14 119.0(3) . .
S12 C13 S14 115.37(19) . .
C16 C15 S14 105.8(3) . .
C16 C15 H15A 110.6 . .
S14 C15 H15A 110.6 . .
C16 C15 H15B 110.6 . .
S14 C15 H15B 110.6 . .
H15A C15 H15B 108.7 . .
N17 C16 C15 110.3(3) . .
N17 C16 H16A 109.6 . .
C15 C16 H16A 109.6 . .
N17 C16 H16B 109.6 . .
C15 C16 H16B 109.6 . .
H16A C16 H16B 108.1 . .
C9 C18 S19 109.5(2) . .
C9 C18 H18A 109.8 . .
S19 C18 H18A 109.8 . .
C9 C18 H18B 109.8 . .
S19 C18 H18B 109.8 . .
H18A C18 H18B 108.2 . .
N24 C20 S19 125.0(3) . .
N24 C20 S21 118.5(3) . .
S19 C20 S21 116.4(2) . .
C23 C22 S21 104.7(2) . .
C23 C22 H22A 110.8 . .
S21 C22 H22A 110.8 . .
C23 C22 H22B 110.8 . .
S21 C22 H22B 110.8 . .
H22A C22 H22B 108.9 . .
N24 C23 C22 109.3(3) . .
N24 C23 H23A 109.8 . .
C22 C23 H23A 109.8 . .
N24 C23 H23B 109.8 . .
C22 C23 H23B 109.8 . .
H23A C23 H23B 108.3 . .
C5 N4 C3 111.8(3) . .
C13 N17 C16 110.5(3) . .
C20 N24 C23 110.7(3) . .
C5 S1 C2 89.46(15) . .
C5 S6 C7 101.83(15) . .
C13 S12 C11 100.53(15) . .
C13 S14 C15 87.34(17) . .
C20 S19 C18 98.97(15) . .
C20 S21 C22 87.44(16) . .

loop_
_geom_bond_atom_site_label_1
_geom_bond_atom_site_label_2
_geom_bond_distance
_geom_bond_site_symmetry_2
C2 C3 1.530(5) .
C2 S1 1.807(4) .
C2 H2A 0.9700 .
C2 H2B 0.9700 .
C3 N4 1.477(4) .
C3 H3A 0.9700 .
C3 H3B 0.9700 .
C5 N4 1.267(4) .
C5 S6 1.761(3) .
C5 S1 1.775(3) .
C7 C8 1.518(4) .
C7 S6 1.829(3) .
C7 H7A 0.9700 .
C7 H7B 0.9700 .
C8 C9 1.404(4) .
C8 C10 1.408(4) 2_566
C9 C10 1.408(4) .
C9 C18 1.516(4) .
C10 C8 1.408(4) 2_566
C10 C11 1.514(4) .
C11 S12 1.841(3) .
C11 H11A 0.9700 .
C11 H11B 0.9700 .
C13 N17 1.271(4) .
C13 S12 1.760(3) .
C13 S14 1.788(3) .
C15 C16 1.502(5) .
C15 S14 1.827(4) .
C15 H15A 0.9700 .
C15 H15B 0.9700 .
C16 N17 1.481(4) .
C16 H16A 0.9700 .
C16 H16B 0.9700 .
C18 S19 1.832(3) .
C18 H18A 0.9700 .
C18 H18B 0.9700 .
C20 N24 1.265(4) .
C20 S19 1.747(3) .
C20 S21 1.790(3) .
C22 C23 1.520(5) .
C22 S21 1.821(4) .
C22 H22A 0.9700 .
C22 H22B 0.9700 .
C23 N24 1.478(4) .
C23 H23A 0.9700 .
C23 H23B 0.9700 .
